data_4315616
loop_
_publ_author_name
'Jimmy U. Franco'
'Justin C. Hammons'
'Daniel Rios'
'Marilyn M. Olmstead'

_publ_contact_author_email mmolmstead@ucdavis.edu
_publ_contact_author_fax 5307528995
_publ_contact_author_name 'Marilyn M. Olmstead'
_publ_section_title
;
 New Tetraazaannulene Hosts for Fullerenes
;
_journal_name_full 'Inorganic Chemistry'
_journal_page_first 5120
_journal_page_last 5125
_journal_paper_doi 10.1021/ic1002513
_journal_volume 49
_journal_year 2010
_chemical_formula_moiety 'C60, C22 H18 Cl4 N4 Ni, 2(C S2)'
_chemical_formula_sum 'C84 H18 Cl4 N4 Ni S4'
_chemical_formula_weight 1411.77
_chemical_name_common Ni(Cl4TMTAA).C60.2CS2
_chemical_name_systematic
; 
 ? 
;
_space_group_IT_number 15
_symmetry_cell_setting monoclinic
_symmetry_space_group_name_Hall '-C 2yc'
_symmetry_space_group_name_H-M 'C 1 2/c 1'
_atom_sites_solution_hydrogens geom
_atom_sites_solution_primary direct
_atom_sites_solution_secondary difmap
_audit_creation_method SHELXL-97
_cell_angle_alpha 90.00
_cell_angle_beta 106.583(3)
_cell_angle_gamma 90.00
_cell_formula_units_Z 4
_cell_length_a 21.6523(15)
_cell_length_b 13.1967(9)
_cell_length_c 19.5618(13)
_cell_measurement_reflns_used 9875
_cell_measurement_temperature 90(2)
_cell_measurement_theta_max 31.9
_cell_measurement_theta_min 3.2
_cell_volume 5357.1(6)
_computing_cell_refinement 'SAINT 7.46A (Bruker, 2008)'
_computing_data_collection 'Apex2 (Bruker, 2008)'
_computing_data_reduction 'SAINT 7.46A (Bruker, 2008)'
_computing_molecular_graphics 'SHELXTL, XP (sheldrick, 1994)'
_computing_publication_material 'SHELXL97 (Sheldrick, 2008)'
_computing_structure_refinement 'SHELXL97 (Sheldrick, 2008)'
_computing_structure_solution 'SHELXS97 (Sheldrick, 2008)'
_diffrn_ambient_temperature 90(2)
_diffrn_detector_area_resol_mean 8.3
_diffrn_measured_fraction_theta_full 0.997
_diffrn_measured_fraction_theta_max 0.997
_diffrn_measurement_device_type 'Bruker SMART ApexII'
_diffrn_measurement_method \w
_diffrn_radiation_monochromator graphite
_diffrn_radiation_source 'fine-focus sealed tube'
_diffrn_radiation_type MoK\a
_diffrn_radiation_wavelength 0.71073
_diffrn_reflns_av_R_equivalents 0.0236
_diffrn_reflns_av_sigmaI/netI 0.0185
_diffrn_reflns_limit_h_max 28
_diffrn_reflns_limit_h_min -28
_diffrn_reflns_limit_k_max 17
_diffrn_reflns_limit_k_min -17
_diffrn_reflns_limit_l_max 25
_diffrn_reflns_limit_l_min -25
_diffrn_reflns_number 29158
_diffrn_reflns_theta_full 27.48
_diffrn_reflns_theta_max 27.48
_diffrn_reflns_theta_min 3.05
_exptl_absorpt_coefficient_mu 0.781
_exptl_absorpt_correction_T_max 0.823
_exptl_absorpt_correction_T_min 0.553
_exptl_absorpt_correction_type multi-scan
_exptl_absorpt_process_details 'SADABS 2007/4 (Sheldrick, 2007)'
_exptl_crystal_colour black
_exptl_crystal_density_diffrn 1.750
_exptl_crystal_density_method 'not measured'
_exptl_crystal_description plate
_exptl_crystal_F_000 2840
_exptl_crystal_size_max 0.86
_exptl_crystal_size_mid 0.82
_exptl_crystal_size_min 0.26
_refine_diff_density_max 0.986
_refine_diff_density_min -0.818
_refine_diff_density_rms 0.075
_refine_ls_extinction_method none
_refine_ls_goodness_of_fit_ref 1.032
_refine_ls_hydrogen_treatment constr
_refine_ls_matrix_type full
_refine_ls_number_parameters 440
_refine_ls_number_reflns 6136
_refine_ls_number_restraints 0
_refine_ls_restrained_S_all 1.032
_refine_ls_R_factor_all 0.0400
_refine_ls_R_factor_gt 0.0347
_refine_ls_shift/su_max 0.001
_refine_ls_shift/su_mean 0.000
_refine_ls_structure_factor_coef Fsqd
_refine_ls_weighting_details 'calc w=1/[\s^2^(Fo^2^)+(0.0521P)^2^+11.2223P] where P=(Fo^2^+2Fc^2^)/3'
_refine_ls_weighting_scheme calc
_refine_ls_wR_factor_gt 0.0920
_refine_ls_wR_factor_ref 0.0961
_reflns_number_gt 5456
_reflns_number_total 6136
_reflns_threshold_expression I>2\s(I)
_cod_data_source_file ic1002513_si_002_1.cif
_cod_data_source_block juf45
_cod_original_sg_symbol_H-M 'C 2/c'
_cod_database_code 4315616

loop_
_symmetry_equiv_pos_as_xyz
'x, y, z'
'-x, y, -z+1/2'
'x+1/2, y+1/2, z'
'-x+1/2, y+1/2, -z+1/2'
'-x, -y, -z'
'x, -y, z-1/2'
'-x+1/2, -y+1/2, -z'
'x+1/2, -y+1/2, z-1/2'

loop_
_atom_site_label
_atom_site_type_symbol
_atom_site_fract_x
_atom_site_fract_y
_atom_site_fract_z
_atom_site_U_iso_or_equiv
_atom_site_adp_type
_atom_site_occupancy
_atom_site_symmetry_multiplicity
_atom_site_calc_flag
_atom_site_refinement_flags
_atom_site_disorder_assembly
_atom_site_disorder_group
Ni1 Ni 0.5000 0.42017(2) 0.2500 0.01065(9) Uani 1 2 d S . .
Cl1 Cl 0.28998(2) 0.61735(4) -0.03040(2) 0.02159(11) Uani 1 1 d . . .
Cl2 Cl 0.21700(2) 0.62031(4) 0.08932(2) 0.02073(11) Uani 1 1 d . . .
N1 N 0.47069(7) 0.41919(11) 0.15043(8) 0.0125(3) Uani 1 1 d . . .
N2 N 0.41270(7) 0.42027(11) 0.24627(8) 0.0127(3) Uani 1 1 d . . .
C2 C 0.40736(8) 0.45700(13) 0.12657(9) 0.0133(3) Uani 1 1 d . . .
C3 C 0.37512(8) 0.45857(13) 0.18007(9) 0.0131(3) Uani 1 1 d . . .
C5 C 0.38920(8) 0.38521(13) 0.29799(9) 0.0137(3) Uani 1 1 d . . .
C6 C 0.42973(9) 0.36325(13) 0.36616(9) 0.0152(3) Uani 1 1 d . . .
H6 H 0.4101 0.3315 0.3983 0.018 Uiso 1 1 calc R . .
C7 C 0.49587(9) 0.38287(13) 0.39218(9) 0.0142(3) Uani 1 1 d . . .
C8 C 0.37924(8) 0.50401(13) 0.06112(9) 0.0148(3) Uani 1 1 d . . .
H8 H 0.4006 0.5031 0.0249 0.018 Uiso 1 1 calc R . .
C9 C 0.31995(8) 0.55222(14) 0.04891(9) 0.0158(3) Uani 1 1 d . . .
C10 C 0.28865(8) 0.55427(13) 0.10150(10) 0.0157(3) Uani 1 1 d . . .
C11 C 0.31592(8) 0.50775(13) 0.16714(9) 0.0150(3) Uani 1 1 d . . .
H11 H 0.2942 0.5096 0.2030 0.018 Uiso 1 1 calc R . .
C12 C 0.31857(8) 0.36030(15) 0.28492(10) 0.0180(4) Uani 1 1 d . . .
H12A H 0.2994 0.3444 0.2344 0.027 Uiso 1 1 calc R . .
H12B H 0.2963 0.4187 0.2980 0.027 Uiso 1 1 calc R . .
H12C H 0.3142 0.3017 0.3140 0.027 Uiso 1 1 calc R . .
C13 C 0.52799(9) 0.35374(15) 0.46882(9) 0.0192(4) Uani 1 1 d . . .
H13A H 0.5731 0.3359 0.4744 0.029 Uiso 1 1 calc R . .
H13B H 0.5056 0.2955 0.4817 0.029 Uiso 1 1 calc R . .
H13C H 0.5261 0.4110 0.5001 0.029 Uiso 1 1 calc R . .
C14 C 0.55947(9) 0.83098(17) 0.42768(9) 0.0220(4) Uani 1 1 d . . .
C15 C 0.52322(10) 0.92009(18) 0.43680(10) 0.0262(4) Uani 1 1 d . . .
C16 C 0.45629(10) 0.92036(18) 0.41119(10) 0.0271(5) Uani 1 1 d . . .
C17 C 0.42317(10) 1.00942(19) 0.37599(11) 0.0280(5) Uani 1 1 d . . .
C18 C 0.45707(11) 1.09426(18) 0.36698(12) 0.0301(5) Uani 1 1 d . . .
C19 C 0.52759(11) 1.09482(17) 0.39338(12) 0.0297(5) Uani 1 1 d . . .
C20 C 0.55945(10) 1.00974(17) 0.42762(10) 0.0247(4) Uani 1 1 d . . .
C21 C 0.61810(9) 0.97517(16) 0.41290(10) 0.0204(4) Uani 1 1 d . . .
C22 C 0.61810(9) 0.86551(15) 0.41283(9) 0.0188(4) Uani 1 1 d . . .
C23 C 0.64179(8) 0.81283(14) 0.36416(10) 0.0178(4) Uani 1 1 d . . .
C24 C 0.60830(9) 0.72407(14) 0.32846(10) 0.0203(4) Uani 1 1 d . . .
C25 C 0.55225(10) 0.69161(15) 0.34264(11) 0.0233(4) Uani 1 1 d . . .
C26 C 0.52765(10) 0.74609(16) 0.39309(10) 0.0238(4) Uani 1 1 d . . .
C27 C 0.45722(10) 0.74646(17) 0.36642(10) 0.0249(4) Uani 1 1 d . . .
C28 C 0.42322(9) 0.83143(18) 0.37574(10) 0.0251(4) Uani 1 1 d . . .
C29 C 0.36841(9) 0.86584(18) 0.31751(11) 0.0244(4) Uani 1 1 d . . .
C30 C 0.36833(9) 0.97465(18) 0.31767(11) 0.0263(4) Uani 1 1 d . . .
C31 C 0.35078(9) 1.02764(16) 0.25341(11) 0.0238(4) Uani 1 1 d . . .
C32 C 0.38712(10) 1.11730(16) 0.24437(13) 0.0290(5) Uani 1 1 d . . .
C33 C 0.43929(11) 1.14955(17) 0.29974(13) 0.0316(5) Uani 1 1 d . . .
C34 C 0.49763(11) 1.18329(15) 0.28453(13) 0.0318(5) Uani 1 1 d . . .
C35 C 0.55227(11) 1.14943(16) 0.34319(12) 0.0302(5) Uani 1 1 d . . .
C36 C 0.60843(10) 1.11745(15) 0.32871(12) 0.0264(4) Uani 1 1 d . . .
C37 C 0.64200(9) 1.02816(15) 0.36437(10) 0.0209(4) Uani 1 1 d . . .
C38 C 0.66693(8) 0.97300(15) 0.31381(10) 0.0196(4) Uani 1 1 d . . .
C39 C 0.66679(8) 0.86775(15) 0.31378(10) 0.0180(4) Uani 1 1 d . . .
C40 C 0.64898(9) 0.81291(16) 0.24659(10) 0.0209(4) Uani 1 1 d . . .
C41 C 0.61278(9) 0.72378(15) 0.25559(11) 0.0230(4) Uani 1 1 d . . .
C42 C 0.56063(10) 0.69085(15) 0.20016(11) 0.0248(4) Uani 1 1 d . . .
C43 C 0.50226(10) 0.65733(14) 0.21542(12) 0.0244(4) Uani 1 1 d . . .
S1 S 0.80160(3) 0.33917(5) 0.46532(4) 0.03963(16) Uani 1 1 d . . .
S2 S 0.79716(3) 0.13538(5) 0.38471(4) 0.03866(15) Uani 1 1 d . . .
C44 C 0.79850(10) 0.23742(18) 0.42449(11) 0.0279(4) Uani 1 1 d . . .

loop_
_atom_site_aniso_label
_atom_site_aniso_U_11
_atom_site_aniso_U_22
_atom_site_aniso_U_33
_atom_site_aniso_U_23
_atom_site_aniso_U_13
_atom_site_aniso_U_12
Ni1 0.00904(15) 0.01390(16) 0.00852(15) 0.000 0.00169(11) 0.000
Cl1 0.0192(2) 0.0275(2) 0.0156(2) 0.00741(17) 0.00110(16) 0.00447(17)
Cl2 0.0138(2) 0.0245(2) 0.0228(2) 0.00642(17) 0.00355(17) 0.00560(16)
N1 0.0109(7) 0.0141(7) 0.0116(7) -0.0003(5) 0.0018(5) 0.0001(5)
N2 0.0113(7) 0.0144(7) 0.0115(7) 0.0002(5) 0.0017(5) 0.0003(5)
C2 0.0121(8) 0.0132(8) 0.0130(8) -0.0018(6) 0.0009(6) -0.0015(6)
C3 0.0120(8) 0.0128(8) 0.0127(8) 0.0003(6) 0.0009(6) -0.0018(6)
C5 0.0131(8) 0.0134(8) 0.0151(8) -0.0010(6) 0.0047(6) 0.0000(6)
C6 0.0165(8) 0.0158(8) 0.0150(8) 0.0018(6) 0.0074(7) 0.0004(6)
C7 0.0170(8) 0.0135(8) 0.0119(8) 0.0008(6) 0.0038(6) 0.0015(6)
C8 0.0151(8) 0.0159(8) 0.0125(8) -0.0004(6) 0.0023(6) -0.0010(6)
C9 0.0161(8) 0.0167(8) 0.0116(8) 0.0025(6) -0.0009(6) -0.0010(7)
C10 0.0104(7) 0.0157(8) 0.0190(8) 0.0003(7) 0.0009(7) 0.0002(6)
C11 0.0127(8) 0.0165(8) 0.0153(8) 0.0008(6) 0.0031(6) -0.0010(6)
C12 0.0130(8) 0.0224(9) 0.0192(9) 0.0039(7) 0.0055(7) -0.0009(7)
C13 0.0210(9) 0.0235(9) 0.0125(8) 0.0038(7) 0.0036(7) -0.0026(7)
C14 0.0171(9) 0.0373(11) 0.0102(8) 0.0076(7) 0.0017(7) 0.0014(8)
C15 0.0241(10) 0.0455(13) 0.0089(8) -0.0026(8) 0.0048(7) 0.0017(9)
C16 0.0234(10) 0.0483(13) 0.0126(9) -0.0027(8) 0.0099(8) 0.0020(9)
C17 0.0221(10) 0.0454(13) 0.0183(9) -0.0104(9) 0.0086(8) 0.0081(9)
C18 0.0289(11) 0.0324(11) 0.0273(11) -0.0169(9) 0.0054(9) 0.0093(9)
C19 0.0289(11) 0.0305(11) 0.0261(11) -0.0191(9) 0.0021(9) 0.0025(9)
C20 0.0220(9) 0.0369(11) 0.0130(8) -0.0121(8) 0.0017(7) 0.0004(8)
C21 0.0162(8) 0.0284(10) 0.0125(8) -0.0068(7) -0.0024(7) -0.0009(7)
C22 0.0132(8) 0.0292(10) 0.0104(8) 0.0031(7) -0.0024(6) 0.0008(7)
C23 0.0119(8) 0.0216(9) 0.0165(8) 0.0026(7) -0.0014(7) 0.0027(7)
C24 0.0157(8) 0.0172(9) 0.0238(9) 0.0037(7) -0.0013(7) 0.0064(7)
C25 0.0221(9) 0.0176(9) 0.0257(10) 0.0098(7) -0.0004(8) 0.0021(7)
C26 0.0223(9) 0.0298(10) 0.0177(9) 0.0135(8) 0.0031(7) -0.0004(8)
C27 0.0220(9) 0.0340(11) 0.0186(9) 0.0124(8) 0.0056(8) -0.0065(8)
C28 0.0194(9) 0.0437(12) 0.0149(9) 0.0074(8) 0.0094(7) -0.0027(8)
C29 0.0136(8) 0.0426(12) 0.0197(9) 0.0020(8) 0.0092(7) -0.0008(8)
C30 0.0163(9) 0.0431(12) 0.0221(9) -0.0050(9) 0.0098(8) 0.0074(8)
C31 0.0145(8) 0.0309(11) 0.0249(10) -0.0046(8) 0.0039(7) 0.0102(8)
C32 0.0231(10) 0.0221(10) 0.0369(12) -0.0059(9) 0.0003(9) 0.0125(8)
C33 0.0301(11) 0.0212(10) 0.0396(12) -0.0127(9) 0.0037(9) 0.0092(9)
C34 0.0328(11) 0.0101(8) 0.0469(13) -0.0077(8) 0.0022(10) 0.0019(8)
C35 0.0297(11) 0.0171(9) 0.0374(12) -0.0128(8) -0.0005(9) -0.0023(8)
C36 0.0234(10) 0.0169(9) 0.0325(11) -0.0061(8) -0.0021(8) -0.0081(8)
C37 0.0148(8) 0.0220(9) 0.0213(9) -0.0057(7) -0.0023(7) -0.0054(7)
C38 0.0099(8) 0.0278(10) 0.0192(9) -0.0007(7) 0.0010(7) -0.0058(7)
C39 0.0074(7) 0.0276(10) 0.0173(8) -0.0006(7) 0.0011(6) 0.0010(7)
C40 0.0106(8) 0.0303(10) 0.0221(9) -0.0043(8) 0.0053(7) 0.0050(7)
C41 0.0172(9) 0.0214(9) 0.0277(10) -0.0053(8) 0.0024(8) 0.0083(7)
C42 0.0221(10) 0.0208(9) 0.0295(10) -0.0090(8) 0.0043(8) 0.0063(8)
C43 0.0238(10) 0.0102(8) 0.0353(11) -0.0062(8) 0.0020(8) 0.0017(7)
S1 0.0481(4) 0.0332(3) 0.0467(4) -0.0027(3) 0.0282(3) -0.0028(3)
S2 0.0401(3) 0.0350(3) 0.0405(3) -0.0076(3) 0.0110(3) -0.0162(3)
C44 0.0213(10) 0.0351(12) 0.0279(10) 0.0086(9) 0.0081(8) -0.0023(8)

loop_
_atom_type_symbol
_atom_type_description
_atom_type_scat_dispersion_real
_atom_type_scat_dispersion_imag
_atom_type_scat_source
C C 0.0033 0.0016 'International Tables Vol C Tables 4.2.6.8 and 6.1.1.4'
H H 0.0000 0.0000 'International Tables Vol C Tables 4.2.6.8 and 6.1.1.4'
Cl Cl 0.1484 0.1585 'International Tables Vol C Tables 4.2.6.8 and 6.1.1.4'
N N 0.0061 0.0033 'International Tables Vol C Tables 4.2.6.8 and 6.1.1.4'
S S 0.1246 0.1234 'International Tables Vol C Tables 4.2.6.8 and 6.1.1.4'
Ni Ni 0.3393 1.1124 'International Tables Vol C Tables 4.2.6.8 and 6.1.1.4'

loop_
_geom_angle_atom_site_label_1
_geom_angle_atom_site_label_2
_geom_angle_atom_site_label_3
_geom_angle
_geom_angle_site_symmetry_1
_geom_angle_site_symmetry_3
_geom_angle_publ_flag
N1 Ni1 N1 179.21(9) 2_655 . ?
N1 Ni1 N2 85.45(6) 2_655 2_655 ?
N1 Ni1 N2 94.56(6) . 2_655 ?
N1 Ni1 N2 94.56(6) 2_655 . ?
N1 Ni1 N2 85.45(6) . . ?
N2 Ni1 N2 179.92(10) 2_655 . ?
C7 N1 C2 124.68(15) 2_655 . ?
C7 N1 Ni1 124.63(12) 2_655 . ?
C2 N1 Ni1 110.61(11) . . ?
C5 N2 C3 124.99(14) . . ?
C5 N2 Ni1 124.63(12) . . ?
C3 N2 Ni1 110.33(11) . . ?
C8 C2 N1 126.16(15) . . ?
C8 C2 C3 119.60(16) . . ?
N1 C2 C3 113.56(15) . . ?
C11 C3 N2 126.34(15) . . ?
C11 C3 C2 119.67(15) . . ?
N2 C3 C2 113.36(15) . . ?
N2 C5 C6 121.40(16) . . ?
N2 C5 C12 122.11(15) . . ?
C6 C5 C12 116.36(15) . . ?
C7 C6 C5 127.25(16) . . ?
C7 C6 H6 116.4 . . ?
C5 C6 H6 116.4 . . ?
N1 C7 C6 121.22(16) 2_655 . ?
N1 C7 C13 122.08(16) 2_655 . ?
C6 C7 C13 116.55(15) . . ?
C9 C8 C2 120.01(16) . . ?
C9 C8 H8 120.0 . . ?
C2 C8 H8 120.0 . . ?
C10 C9 C8 120.33(16) . . ?
C10 C9 Cl1 121.25(14) . . ?
C8 C9 Cl1 118.22(13) . . ?
C9 C10 C11 120.50(16) . . ?
C9 C10 Cl2 121.05(14) . . ?
C11 C10 Cl2 118.35(14) . . ?
C10 C11 C3 119.89(16) . . ?
C10 C11 H11 120.1 . . ?
C3 C11 H11 120.1 . . ?
C5 C12 H12A 109.5 . . ?
C5 C12 H12B 109.5 . . ?
H12A C12 H12B 109.5 . . ?
C5 C12 H12C 109.5 . . ?
H12A C12 H12C 109.5 . . ?
H12B C12 H12C 109.5 . . ?
C7 C13 H13A 109.5 . . ?
C7 C13 H13B 109.5 . . ?
H13A C13 H13B 109.5 . . ?
C7 C13 H13C 109.5 . . ?
H13A C13 H13C 109.5 . . ?
H13B C13 H13C 109.5 . . ?
C26 C14 C15 120.23(18) . . ?
C26 C14 C22 119.76(18) . . ?
C15 C14 C22 107.70(18) . . ?
C16 C15 C14 120.1(2) . . ?
C16 C15 C20 119.7(2) . . ?
C14 C15 C20 108.23(17) . . ?
C15 C16 C28 119.6(2) . . ?
C15 C16 C17 119.9(2) . . ?
C28 C16 C17 108.75(18) . . ?
C18 C17 C16 120.80(19) . . ?
C18 C17 C30 119.9(2) . . ?
C16 C17 C30 107.3(2) . . ?
C17 C18 C33 120.6(2) . . ?
C17 C18 C19 119.9(2) . . ?
C33 C18 C19 107.2(2) . . ?
C20 C19 C35 120.3(2) . . ?
C20 C19 C18 119.4(2) . . ?
C35 C19 C18 108.3(2) . . ?
C19 C20 C21 120.1(2) . . ?
C19 C20 C15 120.36(19) . . ?
C21 C20 C15 107.51(18) . . ?
C37 C21 C22 120.10(17) . . ?
C37 C21 C20 119.55(18) . . ?
C22 C21 C20 108.32(17) . . ?
C23 C22 C21 120.06(17) . . ?
C23 C22 C14 119.61(18) . . ?
C21 C22 C14 108.24(17) . . ?
C22 C23 C39 119.93(17) . . ?
C22 C23 C24 120.20(17) . . ?
C39 C23 C24 108.05(16) . . ?
C25 C24 C23 119.97(18) . . ?
C25 C24 C41 120.09(18) . . ?
C23 C24 C41 108.07(17) . . ?
C24 C25 C26 119.90(18) . . ?
C24 C25 C43 120.01(19) . 2_655 ?
C26 C25 C43 108.26(18) . 2_655 ?
C14 C26 C25 120.55(18) . . ?
C14 C26 C27 119.6(2) . . ?
C25 C26 C27 107.99(18) . . ?
C28 C27 C42 120.96(18) . 2_655 ?
C28 C27 C26 119.7(2) . . ?
C42 C27 C26 107.60(18) 2_655 . ?
C27 C28 C16 120.85(19) . . ?
C27 C28 C29 119.57(19) . . ?
C16 C28 C29 107.60(19) . . ?
C40 C29 C30 120.28(19) 2_655 . ?
C40 C29 C28 119.80(19) 2_655 . ?
C30 C29 C28 108.06(18) . . ?
C31 C30 C29 120.02(19) . . ?
C31 C30 C17 119.8(2) . . ?
C29 C30 C17 108.27(18) . . ?
C30 C31 C38 120.09(19) . 2_655 ?
C30 C31 C32 119.92(19) . . ?
C38 C31 C32 107.77(18) 2_655 . ?
C33 C32 C31 120.0(2) . . ?
C33 C32 C36 119.8(2) . 2_655 ?
C31 C32 C36 107.96(18) . 2_655 ?
C32 C33 C34 119.8(2) . . ?
C32 C33 C18 119.8(2) . . ?
C34 C33 C18 108.6(2) . . ?
C34 C34 C33 120.8(3) 2_655 . ?
C34 C34 C35 119.8(3) 2_655 . ?
C33 C34 C35 107.6(2) . . ?
C36 C35 C19 120.3(2) . . ?
C36 C35 C34 119.4(2) . . ?
C19 C35 C34 108.3(2) . . ?
C35 C36 C37 119.6(2) . . ?
C35 C36 C32 120.4(2) . 2_655 ?
C37 C36 C32 107.76(18) . 2_655 ?
C21 C37 C38 119.73(18) . . ?
C21 C37 C36 120.13(18) . . ?
C38 C37 C36 108.17(18) . . ?
C39 C38 C37 120.06(17) . . ?
C39 C38 C31 119.75(18) . 2_655 ?
C37 C38 C31 108.35(17) . 2_655 ?
C38 C39 C23 120.11(17) . . ?
C38 C39 C40 119.90(17) . . ?
C23 C39 C40 108.20(16) . . ?
C29 C40 C41 119.99(18) 2_655 . ?
C29 C40 C39 119.96(19) 2_655 . ?
C41 C40 C39 107.89(17) . . ?
C42 C41 C40 120.28(19) . . ?
C42 C41 C24 119.80(19) . . ?
C40 C41 C24 107.80(17) . . ?
C41 C42 C27 119.4(2) . 2_655 ?
C41 C42 C43 119.74(19) . . ?
C27 C42 C43 108.40(18) 2_655 . ?
C43 C43 C42 120.7(2) 2_655 . ?
C43 C43 C25 119.6(2) 2_655 2_655 ?
C42 C43 C25 107.75(19) . 2_655 ?
S2 C44 S1 178.60(17) . . ?

loop_
_geom_bond_atom_site_label_1
_geom_bond_atom_site_label_2
_geom_bond_distance
_geom_bond_site_symmetry_2
_geom_bond_publ_flag
Ni1 N1 1.8684(14) 2_655 ?
Ni1 N1 1.8684(14) . ?
Ni1 N2 1.8707(14) 2_655 ?
Ni1 N2 1.8707(14) . ?
Cl1 C9 1.7298(18) . ?
Cl2 C10 1.7355(18) . ?
N1 C7 1.339(2) 2_655 ?
N1 C2 1.408(2) . ?
N2 C5 1.338(2) . ?
N2 C3 1.412(2) . ?
C2 C8 1.397(2) . ?
C2 C3 1.414(2) . ?
C3 C11 1.394(2) . ?
C5 C6 1.401(2) . ?
C5 C12 1.513(2) . ?
C6 C7 1.400(2) . ?
C6 H6 0.9500 . ?
C7 N1 1.339(2) 2_655 ?
C7 C13 1.511(2) . ?
C8 C9 1.391(2) . ?
C8 H8 0.9500 . ?
C9 C10 1.384(3) . ?
C10 C11 1.393(2) . ?
C11 H11 0.9500 . ?
C12 H12A 0.9800 . ?
C12 H12B 0.9800 . ?
C12 H12C 0.9800 . ?
C13 H13A 0.9800 . ?
C13 H13B 0.9800 . ?
C13 H13C 0.9800 . ?
C14 C26 1.386(3) . ?
C14 C15 1.453(3) . ?
C14 C22 1.454(3) . ?
C15 C16 1.392(3) . ?
C15 C20 1.459(3) . ?
C16 C28 1.445(3) . ?
C16 C17 1.445(3) . ?
C17 C18 1.377(3) . ?
C17 C30 1.466(3) . ?
C18 C33 1.457(3) . ?
C18 C19 1.466(3) . ?
C19 C20 1.386(3) . ?
C19 C35 1.438(4) . ?
C20 C21 1.453(3) . ?
C21 C37 1.392(3) . ?
C21 C22 1.447(3) . ?
C22 C23 1.390(3) . ?
C23 C39 1.447(3) . ?
C23 C24 1.448(3) . ?
C24 C25 1.388(3) . ?
C24 C41 1.456(3) . ?
C25 C26 1.440(3) . ?
C25 C43 1.457(3) 2_655 ?
C26 C27 1.464(3) . ?
C27 C28 1.382(3) . ?
C27 C42 1.448(3) 2_655 ?
C28 C29 1.463(3) . ?
C29 C40 1.390(3) 2_655 ?
C29 C30 1.436(3) . ?
C30 C31 1.393(3) . ?
C31 C38 1.452(3) 2_655 ?
C31 C32 1.459(3) . ?
C32 C33 1.390(3) . ?
C32 C36 1.460(3) 2_655 ?
C33 C34 1.448(3) . ?
C34 C34 1.384(5) 2_655 ?
C34 C35 1.463(3) . ?
C35 C36 1.391(3) . ?
C36 C37 1.454(3) . ?
C36 C32 1.460(3) 2_655 ?
C37 C38 1.451(3) . ?
C38 C39 1.389(3) . ?
C38 C31 1.452(3) 2_655 ?
C39 C40 1.453(3) . ?
C40 C29 1.390(3) 2_655 ?
C40 C41 1.452(3) . ?
C41 C42 1.393(3) . ?
C42 C27 1.448(3) 2_655 ?
C42 C43 1.448(3) . ?
C43 C43 1.384(4) 2_655 ?
C43 C25 1.457(3) 2_655 ?
S1 C44 1.554(2) . ?
S2 C44 1.551(2) . ?

loop_
_geom_torsion_atom_site_label_1
_geom_torsion_atom_site_label_2
_geom_torsion_atom_site_label_3
_geom_torsion_atom_site_label_4
_geom_torsion
_geom_torsion_site_symmetry_1
_geom_torsion_site_symmetry_2
_geom_torsion_site_symmetry_3
_geom_torsion_site_symmetry_4
_geom_torsion_publ_flag
N1 Ni1 N1 C7 -64.51(15) 2_655 . . 2_655 ?
N2 Ni1 N1 C7 25.49(15) 2_655 . . 2_655 ?
N2 Ni1 N1 C7 -154.58(15) . . . 2_655 ?
N1 Ni1 N1 C2 112.41(12) 2_655 . . . ?
N2 Ni1 N1 C2 -157.59(11) 2_655 . . . ?
N2 Ni1 N1 C2 22.34(11) . . . . ?
N1 Ni1 N2 C5 -24.48(15) 2_655 . . . ?
N1 Ni1 N2 C5 154.73(15) . . . . ?
N2 Ni1 N2 C5 -115(100) 2_655 . . . ?
N1 Ni1 N2 C3 157.96(11) 2_655 . . . ?
N1 Ni1 N2 C3 -22.83(11) . . . . ?
N2 Ni1 N2 C3 68(100) 2_655 . . . ?
C7 N1 C2 C8 -29.9(3) 2_655 . . . ?
Ni1 N1 C2 C8 153.19(15) . . . . ?
C7 N1 C2 C3 159.75(16) 2_655 . . . ?
Ni1 N1 C2 C3 -17.17(18) . . . . ?
C5 N2 C3 C11 30.3(3) . . . . ?
Ni1 N2 C3 C11 -152.18(15) . . . . ?
C5 N2 C3 C2 -158.89(16) . . . . ?
Ni1 N2 C3 C2 18.66(18) . . . . ?
C8 C2 C3 C11 -0.6(3) . . . . ?
N1 C2 C3 C11 170.51(15) . . . . ?
C8 C2 C3 N2 -172.06(15) . . . . ?
N1 C2 C3 N2 -1.0(2) . . . . ?
C3 N2 C5 C6 -169.91(16) . . . . ?
Ni1 N2 C5 C6 12.9(2) . . . . ?
C3 N2 C5 C12 14.4(3) . . . . ?
Ni1 N2 C5 C12 -162.79(13) . . . . ?
N2 C5 C6 C7 6.9(3) . . . . ?
C12 C5 C6 C7 -177.19(17) . . . . ?
C5 C6 C7 N1 -5.9(3) . . . 2_655 ?
C5 C6 C7 C13 178.50(17) . . . . ?
N1 C2 C8 C9 -169.68(16) . . . . ?
C3 C2 C8 C9 0.2(3) . . . . ?
C2 C8 C9 C10 0.3(3) . . . . ?
C2 C8 C9 Cl1 175.27(13) . . . . ?
C8 C9 C10 C11 -0.3(3) . . . . ?
Cl1 C9 C10 C11 -175.14(14) . . . . ?
C8 C9 C10 Cl2 176.17(14) . . . . ?
Cl1 C9 C10 Cl2 1.3(2) . . . . ?
C9 C10 C11 C3 -0.1(3) . . . . ?
Cl2 C10 C11 C3 -176.67(13) . . . . ?
N2 C3 C11 C10 170.85(16) . . . . ?
C2 C3 C11 C10 0.5(3) . . . . ?
C26 C14 C15 C16 0.4(3) . . . . ?
C22 C14 C15 C16 142.47(19) . . . . ?
C26 C14 C15 C20 -142.12(18) . . . . ?
C22 C14 C15 C20 0.0(2) . . . . ?
C14 C15 C16 C28 0.2(3) . . . . ?
C20 C15 C16 C28 138.5(2) . . . . ?
C14 C15 C16 C17 -138.5(2) . . . . ?
C20 C15 C16 C17 -0.2(3) . . . . ?
C15 C16 C17 C18 0.4(3) . . . . ?
C28 C16 C17 C18 -142.29(19) . . . . ?
C15 C16 C17 C30 142.88(19) . . . . ?
C28 C16 C17 C30 0.2(2) . . . . ?
C16 C17 C18 C33 137.4(2) . . . . ?
C30 C17 C18 C33 -0.5(3) . . . . ?
C16 C17 C18 C19 -0.1(3) . . . . ?
C30 C17 C18 C19 -138.0(2) . . . . ?
C17 C18 C19 C20 -0.4(3) . . . . ?
C33 C18 C19 C20 -142.89(19) . . . . ?
C17 C18 C19 C35 142.5(2) . . . . ?
C33 C18 C19 C35 0.0(2) . . . . ?
C35 C19 C20 C21 0.0(3) . . . . ?
C18 C19 C20 C21 138.4(2) . . . . ?
C35 C19 C20 C15 -137.9(2) . . . . ?
C18 C19 C20 C15 0.5(3) . . . . ?
C16 C15 C20 C19 -0.2(3) . . . . ?
C14 C15 C20 C19 142.47(18) . . . . ?
C16 C15 C20 C21 -142.73(18) . . . . ?
C14 C15 C20 C21 -0.1(2) . . . . ?
C19 C20 C21 C37 0.1(3) . . . . ?
C15 C20 C21 C37 142.77(18) . . . . ?
C19 C20 C21 C22 -142.54(18) . . . . ?
C15 C20 C21 C22 0.1(2) . . . . ?
C37 C21 C22 C23 -0.2(3) . . . . ?
C20 C21 C22 C23 142.24(17) . . . . ?
C37 C21 C22 C14 -142.54(17) . . . . ?
C20 C21 C22 C14 -0.1(2) . . . . ?
C26 C14 C22 C23 -0.2(3) . . . . ?
C15 C14 C22 C23 -142.47(17) . . . . ?
C26 C14 C22 C21 142.39(18) . . . . ?
C15 C14 C22 C21 0.1(2) . . . . ?
C21 C22 C23 C39 0.3(3) . . . . ?
C14 C22 C23 C39 138.48(18) . . . . ?
C21 C22 C23 C24 -138.16(18) . . . . ?
C14 C22 C23 C24 0.0(3) . . . . ?
C22 C23 C24 C25 0.2(3) . . . . ?
C39 C23 C24 C25 -142.62(18) . . . . ?
C22 C23 C24 C41 143.05(17) . . . . ?
C39 C23 C24 C41 0.2(2) . . . . ?
C23 C24 C25 C26 -0.2(3) . . . . ?
C41 C24 C25 C26 -138.66(19) . . . . ?
C23 C24 C25 C43 138.31(19) . . . 2_655 ?
C41 C24 C25 C43 -0.1(3) . . . 2_655 ?
C15 C14 C26 C25 137.74(19) . . . . ?
C22 C14 C26 C25 0.1(3) . . . . ?
C15 C14 C26 C27 -0.6(3) . . . . ?
C22 C14 C26 C27 -138.20(18) . . . . ?
C24 C25 C26 C14 0.1(3) . . . . ?
C43 C25 C26 C14 -142.80(18) 2_655 . . . ?
C24 C25 C26 C27 142.62(18) . . . . ?
C43 C25 C26 C27 -0.3(2) 2_655 . . . ?
C14 C26 C27 C28 0.2(3) . . . . ?
C25 C26 C27 C28 -142.75(18) . . . . ?
C14 C26 C27 C42 143.60(18) . . . 2_655 ?
C25 C26 C27 C42 0.6(2) . . . 2_655 ?
C42 C27 C28 C16 -138.11(19) 2_655 . . . ?
C26 C27 C28 C16 0.3(3) . . . . ?
C42 C27 C28 C29 -0.1(3) 2_655 . . . ?
C26 C27 C28 C29 138.40(19) . . . . ?
C15 C16 C28 C27 -0.6(3) . . . . ?
C17 C16 C28 C27 142.27(18) . . . . ?
C15 C16 C28 C29 -142.97(19) . . . . ?
C17 C16 C28 C29 -0.2(2) . . . . ?
C27 C28 C29 C40 0.0(3) . . . 2_655 ?
C16 C28 C29 C40 142.97(18) . . . 2_655 ?
C27 C28 C29 C30 -142.94(18) . . . . ?
C16 C28 C29 C30 0.1(2) . . . . ?
C40 C29 C30 C31 0.0(3) 2_655 . . . ?
C28 C29 C30 C31 142.70(18) . . . . ?
C40 C29 C30 C17 -142.64(18) 2_655 . . . ?
C28 C29 C30 C17 0.1(2) . . . . ?
C18 C17 C30 C31 0.0(3) . . . . ?
C16 C17 C30 C31 -142.90(18) . . . . ?
C18 C17 C30 C29 142.75(19) . . . . ?
C16 C17 C30 C29 -0.2(2) . . . . ?
C29 C30 C31 C38 -0.5(3) . . . 2_655 ?
C17 C30 C31 C38 137.89(19) . . . 2_655 ?
C29 C30 C31 C32 -138.3(2) . . . . ?
C17 C30 C31 C32 0.1(3) . . . . ?
C30 C31 C32 C33 0.2(3) . . . . ?
C38 C31 C32 C33 -142.13(19) 2_655 . . . ?
C30 C31 C32 C36 142.39(18) . . . 2_655 ?
C38 C31 C32 C36 0.0(2) 2_655 . . 2_655 ?
C31 C32 C33 C34 137.9(2) . . . . ?
C36 C32 C33 C34 0.1(3) 2_655 . . . ?
C31 C32 C33 C18 -0.7(3) . . . . ?
C36 C32 C33 C18 -138.5(2) 2_655 . . . ?
C17 C18 C33 C32 0.8(3) . . . . ?
C19 C18 C33 C32 143.0(2) . . . . ?
C17 C18 C33 C34 -141.90(19) . . . . ?
C19 C18 C33 C34 0.3(2) . . . . ?
C32 C33 C34 C34 -0.4(3) . . . 2_655 ?
C18 C33 C34 C34 142.34(16) . . . 2_655 ?
C32 C33 C34 C35 -143.2(2) . . . . ?
C18 C33 C34 C35 -0.5(2) . . . . ?
C20 C19 C35 C36 -0.1(3) . . . . ?
C18 C19 C35 C36 -142.65(19) . . . . ?
C20 C19 C35 C34 142.18(19) . . . . ?
C18 C19 C35 C34 -0.3(2) . . . . ?
C34 C34 C35 C36 -0.1(3) 2_655 . . . ?
C33 C34 C35 C36 143.2(2) . . . . ?
C34 C34 C35 C19 -142.78(16) 2_655 . . . ?
C33 C34 C35 C19 0.5(2) . . . . ?
C19 C35 C36 C37 0.3(3) . . . . ?
C34 C35 C36 C37 -138.0(2) . . . . ?
C19 C35 C36 C32 138.0(2) . . . 2_655 ?
C34 C35 C36 C32 -0.2(3) . . . 2_655 ?
C22 C21 C37 C38 -0.1(3) . . . . ?
C20 C21 C37 C38 -138.33(18) . . . . ?
C22 C21 C37 C36 138.26(19) . . . . ?
C20 C21 C37 C36 0.0(3) . . . . ?
C35 C36 C37 C21 -0.2(3) . . . . ?
C32 C36 C37 C21 -142.69(18) 2_655 . . . ?
C35 C36 C37 C38 142.39(19) . . . . ?
C32 C36 C37 C38 -0.1(2) 2_655 . . . ?
C21 C37 C38 C39 0.1(3) . . . . ?
C36 C37 C38 C39 -142.60(18) . . . . ?
C21 C37 C38 C31 142.90(17) . . . 2_655 ?
C36 C37 C38 C31 0.2(2) . . . 2_655 ?
C37 C38 C39 C23 0.0(3) . . . . ?
C31 C38 C39 C23 -138.57(18) 2_655 . . . ?
C37 C38 C39 C40 138.59(18) . . . . ?
C31 C38 C39 C40 0.0(3) 2_655 . . . ?
C22 C23 C39 C38 -0.2(3) . . . . ?
C24 C23 C39 C38 142.71(17) . . . . ?
C22 C23 C39 C40 -143.11(17) . . . . ?
C24 C23 C39 C40 -0.2(2) . . . . ?
C38 C39 C40 C29 -0.5(3) . . . 2_655 ?
C23 C39 C40 C29 142.43(17) . . . 2_655 ?
C38 C39 C40 C41 -142.93(17) . . . . ?
C23 C39 C40 C41 0.0(2) . . . . ?
C29 C40 C41 C42 0.1(3) 2_655 . . . ?
C39 C40 C41 C42 142.45(18) . . . . ?
C29 C40 C41 C24 -142.29(18) 2_655 . . . ?
C39 C40 C41 C24 0.1(2) . . . . ?
C25 C24 C41 C42 0.0(3) . . . . ?
C23 C24 C41 C42 -142.76(18) . . . . ?
C25 C24 C41 C40 142.59(18) . . . . ?
C23 C24 C41 C40 -0.2(2) . . . . ?
C40 C41 C42 C27 -0.1(3) . . . 2_655 ?
C24 C41 C42 C27 137.78(19) . . . 2_655 ?
C40 C41 C42 C43 -137.79(19) . . . . ?
C24 C41 C42 C43 0.1(3) . . . . ?
C41 C42 C43 C43 -0.2(2) . . . 2_655 ?
C27 C42 C43 C43 -142.00(15) 2_655 . . 2_655 ?
C41 C42 C43 C25 142.38(19) . . . 2_655 ?
C27 C42 C43 C25 0.6(2) 2_655 . . 2_655 ?
